data_4316387
loop_
_publ_author_name
'Matthew F. Cain'
'Russell P. Hughes'
'David S. Glueck'
'James A. Golen'
'Curtis E. Moore'
'Arnold L. Rheingold'

_publ_section_title
;
 Synthesis and Structure of Intermediates in Copper-Catalyzed Alkylation
 of Diphenylphosphine
;
_journal_name_full 'Inorganic Chemistry'
_journal_page_first 7650
_journal_page_last 7662
_journal_paper_doi 10.1021/ic100816u
_journal_volume 49
_journal_year 2010
_chemical_formula_sum 'C43 H39 Cl4 Cu F6 N O P3'
_chemical_formula_weight 998.00
_chemical_name_systematic
;
 ?
;
_space_group_IT_number 11
_symmetry_cell_setting monoclinic
_symmetry_space_group_name_Hall '-P 2yb'
_symmetry_space_group_name_H-M 'P 1 21/m 1'
_atom_sites_solution_hydrogens geom
_atom_sites_solution_primary direct
_atom_sites_solution_secondary difmap
_audit_creation_method SHELXL-97
_cell_angle_alpha 90.00
_cell_angle_beta 96.776(4)
_cell_angle_gamma 90.00
_cell_formula_units_Z 2
_cell_length_a 8.6254(12)
_cell_length_b 17.945(3)
_cell_length_c 14.093(2)
_cell_measurement_reflns_used 9912
_cell_measurement_temperature 100(2)
_cell_measurement_theta_max 27.86
_cell_measurement_theta_min 2.64
_cell_volume 2166.1(6)
_computing_cell_refinement 'Bruker SAINT'
_computing_data_collection 'Bruker APEX2'
_computing_data_reduction 'Bruker SAINT'
_computing_molecular_graphics 'Bruker SHELXTL'
_computing_publication_material 'Bruker SHELXTL'
_computing_structure_refinement 'SHELXL-97 (Sheldrick, 1997)'
_computing_structure_solution 'SHELXS-97 (Sheldrick, 1990)'
_diffrn_ambient_temperature 100(2)
_diffrn_measured_fraction_theta_full 1.000
_diffrn_measured_fraction_theta_max 0.974
_diffrn_measurement_device_type 'Bruker APEX-II CCD'
_diffrn_measurement_method '\f and \w scans'
_diffrn_radiation_monochromator graphite
_diffrn_radiation_source 'fine-focus sealed tube'
_diffrn_radiation_type MoK\a
_diffrn_radiation_wavelength 0.71073
_diffrn_reflns_av_R_equivalents 0.0292
_diffrn_reflns_av_sigmaI/netI 0.0174
_diffrn_reflns_limit_h_max 11
_diffrn_reflns_limit_h_min -11
_diffrn_reflns_limit_k_max 22
_diffrn_reflns_limit_k_min -22
_diffrn_reflns_limit_l_max 18
_diffrn_reflns_limit_l_min -18
_diffrn_reflns_number 39415
_diffrn_reflns_theta_full 25.00
_diffrn_reflns_theta_max 27.94
_diffrn_reflns_theta_min 1.46
_diffrn_standards_number 0
_exptl_absorpt_coefficient_mu 0.924
_exptl_absorpt_correction_T_max 0.8368
_exptl_absorpt_correction_T_min 0.8368
_exptl_absorpt_correction_type multi-scan
_exptl_absorpt_process_details sadabs
_exptl_crystal_colour colourless
_exptl_crystal_density_diffrn 1.530
_exptl_crystal_density_method 'not measured'
_exptl_crystal_description BLOCK
_exptl_crystal_F_000 1016
_exptl_crystal_size_max 0.20
_exptl_crystal_size_mid 0.20
_exptl_crystal_size_min 0.20
_refine_diff_density_max 0.445
_refine_diff_density_min -0.405
_refine_diff_density_rms 0.059
_refine_ls_extinction_method none
_refine_ls_goodness_of_fit_ref 1.032
_refine_ls_hydrogen_treatment constr
_refine_ls_matrix_type full
_refine_ls_number_parameters 293
_refine_ls_number_reflns 5226
_refine_ls_number_restraints 4
_refine_ls_restrained_S_all 1.091
_refine_ls_R_factor_all 0.0352
_refine_ls_R_factor_gt 0.0309
_refine_ls_shift/su_max 0.000
_refine_ls_shift/su_mean 0.000
_refine_ls_structure_factor_coef Fsqd
_refine_ls_weighting_details 'calc w=1/[\s^2^(Fo^2^)+(0.0414P)^2^+1.6460P] where P=(Fo^2^+2Fc^2^)/3'
_refine_ls_weighting_scheme calc
_refine_ls_wR_factor_gt 0.0804
_refine_ls_wR_factor_ref 0.0834
_reflns_number_gt 4726
_reflns_number_total 5226
_reflns_threshold_expression >2sigma(I)
_cod_data_source_file ic100816u_si_003_07.cif
_cod_data_source_block glu313
_cod_depositor_comments
;
The following automatic conversions were performed:

'_symmetry_cell_setting' value 'Monoclinic' changed to 'monoclinic'
according to the built-in table from CIF Core dictionary named
'cif_core.dic' version 2.4.1 from 2010-06-29.

Automatic conversion script
Id: cif_fix_values 1646 2011-03-28 12:23:43Z adriana 
;
_cod_original_cell_volume 2166.0(6)
_cod_database_code 4316387

loop_
_symmetry_equiv_pos_as_xyz
'x, y, z'
'-x, y+1/2, -z'
'-x, -y, -z'
'x, -y-1/2, z'

loop_
_atom_site_label
_atom_site_type_symbol
_atom_site_fract_x
_atom_site_fract_y
_atom_site_fract_z
_atom_site_U_iso_or_equiv
_atom_site_adp_type
_atom_site_occupancy
_atom_site_symmetry_multiplicity
_atom_site_calc_flag
_atom_site_refinement_flags
_atom_site_disorder_assembly
_atom_site_disorder_group
Cu1 Cu 0.30942(3) 0.2500 0.194655(19) 0.01519(8) Uani 1 2 d S . .
P1 P 0.38243(4) 0.14249(2) 0.12768(3) 0.01484(10) Uani 1 1 d . . .
P2 P 0.35377(8) 0.7500 0.52892(5) 0.02597(15) Uani 1 2 d S . .
F1 F 0.23343(19) 0.7500 0.60771(11) 0.0332(4) Uani 1 2 d S . .
F2 F 0.4721(2) 0.7500 0.44994(15) 0.0484(5) Uani 1 2 d S . .
F3 F 0.25071(14) 0.81325(7) 0.47038(8) 0.0354(3) Uani 1 1 d . . .
F4 F 0.45484(14) 0.81320(7) 0.58804(9) 0.0405(3) Uani 1 1 d . . .
O1 O 0.33244(18) 0.2500 -0.02428(11) 0.0162(3) Uani 1 2 d S . .
N1 N 0.2016(2) 0.2500 0.30804(14) 0.0202(4) Uani 1 2 d S . .
C1 C 0.2974(3) 0.2500 -0.26528(17) 0.0226(5) Uani 1 2 d S . .
H1A H 0.3932 0.2500 -0.2230 0.034 Uiso 1 2 d SR . .
H1B H 0.2929 0.2063 -0.3048 0.034 Uiso 1 1 d R . .
C2 C 0.0040(3) 0.2500 -0.27646(19) 0.0286(6) Uani 1 2 d S . .
H2A H -0.0856 0.2500 -0.2420 0.043 Uiso 1 2 d SR . .
H2B H 0.0021 0.2937 -0.3159 0.043 Uiso 1 1 d R . .
C3 C 0.1554(3) 0.2500 -0.20753(16) 0.0194(4) Uani 1 2 d S . .
C4 C 0.16639(19) 0.18105(9) -0.14300(11) 0.0188(3) Uani 1 1 d . . .
C5 C 0.0975(2) 0.11229(10) -0.16849(12) 0.0248(4) Uani 1 1 d . . .
H5A H 0.0351 0.1073 -0.2283 0.030 Uiso 1 1 calc R . .
C6 C 0.1187(2) 0.05102(10) -0.10783(13) 0.0261(4) Uani 1 1 d . . .
H6A H 0.0717 0.0047 -0.1271 0.031 Uiso 1 1 calc R . .
C7 C 0.2080(2) 0.05681(10) -0.01929(12) 0.0217(3) Uani 1 1 d . . .
H7A H 0.2209 0.0147 0.0218 0.026 Uiso 1 1 calc R . .
C8 C 0.27867(18) 0.12475(9) 0.00919(11) 0.0173(3) Uani 1 1 d . . .
C9 C 0.25694(18) 0.18451(9) -0.05441(11) 0.0165(3) Uani 1 1 d . . .
C10 C 0.58788(19) 0.14611(9) 0.11032(13) 0.0208(3) Uani 1 1 d . . .
C11 C 0.6411(2) 0.14351(11) 0.02132(16) 0.0310(4) Uani 1 1 d . . .
H11A H 0.5695 0.1388 -0.0350 0.037 Uiso 1 1 calc R . .
C12 C 0.8019(3) 0.14793(13) 0.0155(2) 0.0508(7) Uani 1 1 d . . .
H12A H 0.8396 0.1467 -0.0451 0.061 Uiso 1 1 calc R . .
C13 C 0.9056(2) 0.15409(12) 0.0975(3) 0.0562(8) Uani 1 1 d . . .
H13A H 1.0145 0.1566 0.0931 0.067 Uiso 1 1 calc R . .
C14 C 0.8529(2) 0.15656(14) 0.1844(2) 0.0544(8) Uani 1 1 d . . .
H14A H 0.9253 0.1608 0.2404 0.065 Uiso 1 1 calc R . .
C15 C 0.6939(2) 0.15299(12) 0.19242(17) 0.0373(5) Uani 1 1 d . . .
H15A H 0.6578 0.1552 0.2535 0.045 Uiso 1 1 calc R . .
C16 C 0.36833(19) 0.05406(9) 0.18991(11) 0.0181(3) Uani 1 1 d . . .
C17 C 0.25972(19) 0.04603(10) 0.25512(12) 0.0216(3) Uani 1 1 d . . .
H17A H 0.1942 0.0867 0.2671 0.026 Uiso 1 1 calc R . .
C18 C 0.2470(2) -0.02150(11) 0.30284(13) 0.0266(4) Uani 1 1 d . . .
H18A H 0.1718 -0.0269 0.3465 0.032 Uiso 1 1 calc R . .
C19 C 0.3436(2) -0.08070(10) 0.28673(13) 0.0288(4) Uani 1 1 d . . .
H19A H 0.3354 -0.1265 0.3196 0.035 Uiso 1 1 calc R . .
C20 C 0.4519(3) -0.07279(11) 0.22272(14) 0.0330(4) Uani 1 1 d . . .
H20A H 0.5182 -0.1134 0.2117 0.040 Uiso 1 1 calc R . .
C21 C 0.4649(2) -0.00604(10) 0.17420(13) 0.0271(4) Uani 1 1 d . . .
H21A H 0.5397 -0.0013 0.1302 0.032 Uiso 1 1 calc R . .
C22 C 0.1647(3) 0.2500 0.38280(17) 0.0215(5) Uani 1 2 d S . .
C23 C 0.1198(4) 0.2500 0.47927(19) 0.0350(6) Uani 1 2 d S . .
H23B H 0.0601 0.2941 0.4889 0.053 Uiso 1 1 d R . .
H23A H 0.2116 0.2500 0.5249 0.053 Uiso 1 2 d SR . .
C24 C 0.3086(3) 0.51771(14) 0.57768(17) 0.0428(5) Uani 1 1 d D . .
H24A H 0.4034 0.5321 0.6203 0.051 Uiso 1 1 calc R A 1
H24B H 0.2941 0.5544 0.5249 0.051 Uiso 1 1 calc R A 1
Cl1 Cl 0.33848(8) 0.42864(3) 0.52919(4) 0.05049(16) Uani 1 1 d D B .
Cl2 Cl 0.1525(4) 0.52201(15) 0.6402(3) 0.0744(9) Uani 0.516(8) 1 d PD B 1
Cl2A Cl 0.1029(4) 0.53129(14) 0.5870(4) 0.0748(12) Uani 0.484(8) 1 d PD B 2

loop_
_atom_site_aniso_label
_atom_site_aniso_U_11
_atom_site_aniso_U_22
_atom_site_aniso_U_33
_atom_site_aniso_U_23
_atom_site_aniso_U_13
_atom_site_aniso_U_12
Cu1 0.01631(14) 0.01424(14) 0.01545(14) 0.000 0.00370(10) 0.000
P1 0.01565(18) 0.0137(2) 0.01537(19) 0.00013(14) 0.00282(14) 0.00125(14)
P2 0.0303(3) 0.0231(3) 0.0250(3) 0.000 0.0052(3) 0.000
F1 0.0363(9) 0.0412(10) 0.0231(8) 0.000 0.0071(6) 0.000
F2 0.0494(11) 0.0501(12) 0.0515(11) 0.000 0.0300(9) 0.000
F3 0.0448(7) 0.0296(6) 0.0313(6) 0.0064(5) 0.0025(5) 0.0034(5)
F4 0.0388(6) 0.0321(7) 0.0488(7) -0.0053(6) -0.0024(5) -0.0061(5)
O1 0.0185(7) 0.0116(7) 0.0178(7) 0.000 -0.0003(6) 0.000
N1 0.0220(10) 0.0190(10) 0.0203(10) 0.000 0.0048(8) 0.000
C1 0.0312(12) 0.0194(12) 0.0177(11) 0.000 0.0043(9) 0.000
C2 0.0301(13) 0.0288(14) 0.0242(12) 0.000 -0.0087(10) 0.000
C3 0.0239(11) 0.0181(11) 0.0152(10) 0.000 -0.0022(8) 0.000
C4 0.0202(7) 0.0184(8) 0.0174(7) -0.0005(6) 0.0010(6) -0.0011(6)
C5 0.0271(8) 0.0253(9) 0.0209(8) -0.0022(7) -0.0018(6) -0.0065(7)
C6 0.0317(9) 0.0197(9) 0.0263(9) -0.0025(7) 0.0008(7) -0.0094(7)
C7 0.0259(8) 0.0170(8) 0.0226(8) 0.0008(6) 0.0039(6) -0.0037(7)
C8 0.0178(7) 0.0173(8) 0.0169(7) -0.0002(6) 0.0029(6) -0.0008(6)
C9 0.0168(7) 0.0148(8) 0.0181(7) -0.0019(6) 0.0025(6) -0.0026(6)
C10 0.0178(7) 0.0119(8) 0.0335(9) -0.0036(6) 0.0063(6) 0.0002(6)
C11 0.0302(9) 0.0221(9) 0.0442(11) 0.0098(8) 0.0189(8) 0.0083(7)
C12 0.0437(13) 0.0287(11) 0.089(2) 0.0212(12) 0.0467(14) 0.0128(10)
C13 0.0175(9) 0.0212(10) 0.132(3) 0.0015(13) 0.0194(13) 0.0008(8)
C14 0.0184(9) 0.0365(13) 0.105(2) -0.0318(14) -0.0075(11) 0.0020(9)
C15 0.0223(9) 0.0354(11) 0.0521(13) -0.0228(10) -0.0044(8) 0.0040(8)
C16 0.0211(7) 0.0157(8) 0.0170(7) 0.0009(6) -0.0005(6) 0.0008(6)
C17 0.0198(7) 0.0211(8) 0.0241(8) 0.0019(6) 0.0032(6) -0.0008(6)
C18 0.0268(9) 0.0273(9) 0.0253(9) 0.0053(7) 0.0020(7) -0.0083(7)
C19 0.0395(10) 0.0197(9) 0.0249(9) 0.0058(7) -0.0049(7) -0.0057(8)
C20 0.0476(11) 0.0202(9) 0.0310(10) 0.0042(7) 0.0044(8) 0.0113(8)
C21 0.0350(9) 0.0223(9) 0.0251(9) 0.0037(7) 0.0085(7) 0.0087(8)
C22 0.0185(10) 0.0240(12) 0.0215(12) 0.000 0.0007(9) 0.000
C23 0.0366(15) 0.0508(18) 0.0190(12) 0.000 0.0086(11) 0.000
C24 0.0464(12) 0.0367(12) 0.0430(12) 0.0026(10) -0.0049(10) -0.0053(10)
Cl1 0.0648(4) 0.0323(3) 0.0498(3) 0.0022(2) -0.0120(3) -0.0062(3)
Cl2 0.0536(12) 0.1137(15) 0.0600(19) -0.0148(11) 0.0235(12) -0.0256(10)
Cl2A 0.0556(12) 0.0869(14) 0.086(3) -0.0182(13) 0.0262(16) -0.0202(10)

loop_
_atom_type_symbol
_atom_type_description
_atom_type_scat_dispersion_real
_atom_type_scat_dispersion_imag
_atom_type_scat_source
C C 0.0033 0.0016 'International Tables Vol C Tables 4.2.6.8 and 6.1.1.4'
H H 0.0000 0.0000 'International Tables Vol C Tables 4.2.6.8 and 6.1.1.4'
N N 0.0061 0.0033 'International Tables Vol C Tables 4.2.6.8 and 6.1.1.4'
O O 0.0106 0.0060 'International Tables Vol C Tables 4.2.6.8 and 6.1.1.4'
F F 0.0171 0.0103 'International Tables Vol C Tables 4.2.6.8 and 6.1.1.4'
P P 0.1023 0.0942 'International Tables Vol C Tables 4.2.6.8 and 6.1.1.4'
Cu Cu 0.3201 1.2651 'International Tables Vol C Tables 4.2.6.8 and 6.1.1.4'
Cl Cl 0.1484 0.1585 'International Tables Vol C Tables 4.2.6.8 and 6.1.1.4'

loop_
_geom_angle_atom_site_label_1
_geom_angle_atom_site_label_2
_geom_angle_atom_site_label_3
_geom_angle
_geom_angle_site_symmetry_1
_geom_angle_site_symmetry_3
_geom_angle_publ_flag
N1 Cu1 P1 121.717(12) . . ?
N1 Cu1 P1 121.717(12) . 4_565 ?
P1 Cu1 P1 116.46(2) . 4_565 ?
C10 P1 C16 102.54(8) . . ?
C10 P1 C8 105.27(8) . . ?
C16 P1 C8 103.57(7) . . ?
C10 P1 Cu1 110.38(5) . . ?
C16 P1 Cu1 120.14(6) . . ?
C8 P1 Cu1 113.47(5) . . ?
F2 P2 F4 90.53(8) . . ?
F2 P2 F4 90.53(8) . 4_575 ?
F4 P2 F4 90.08(10) . 4_575 ?
F2 P2 F1 179.50(11) . . ?
F4 P2 F1 89.82(7) . . ?
F4 P2 F1 89.82(7) 4_575 . ?
F2 P2 F3 90.14(8) . 4_575 ?
F4 P2 F3 179.32(8) . 4_575 ?
F4 P2 F3 90.06(7) 4_575 4_575 ?
F1 P2 F3 89.51(7) . 4_575 ?
F2 P2 F3 90.14(8) . . ?
F4 P2 F3 90.06(7) . . ?
F4 P2 F3 179.32(8) 4_575 . ?
F1 P2 F3 89.51(7) . . ?
F3 P2 F3 89.79(10) 4_575 . ?
C9 O1 C9 116.01(17) . 4_565 ?
C22 N1 Cu1 167.8(2) . . ?
C3 C1 H1A 110.5 . . ?
C3 C1 H1B 109.0 . . ?
H1A C1 H1B 109.5 . . ?
C3 C2 H2A 110.8 . . ?
C3 C2 H2B 108.8 . . ?
H2A C2 H2B 109.5 . . ?
C4 C3 C4 107.76(18) . 4_565 ?
C4 C3 C2 111.38(13) . . ?
C4 C3 C2 111.38(13) 4_565 . ?
C4 C3 C1 108.34(13) . . ?
C4 C3 C1 108.34(13) 4_565 . ?
C2 C3 C1 109.5(2) . . ?
C9 C4 C5 116.47(15) . . ?
C9 C4 C3 118.99(15) . . ?
C5 C4 C3 124.46(15) . . ?
C6 C5 C4 121.24(16) . . ?
C6 C5 H5A 119.4 . . ?
C4 C5 H5A 119.4 . . ?
C7 C6 C5 120.72(16) . . ?
C7 C6 H6A 119.6 . . ?
C5 C6 H6A 119.6 . . ?
C6 C7 C8 119.89(16) . . ?
C6 C7 H7A 120.1 . . ?
C8 C7 H7A 120.1 . . ?
C9 C8 C7 117.62(15) . . ?
C9 C8 P1 117.86(12) . . ?
C7 C8 P1 124.29(12) . . ?
O1 C9 C4 120.38(14) . . ?
O1 C9 C8 115.59(14) . . ?
C4 C9 C8 124.03(15) . . ?
C11 C10 C15 119.95(17) . . ?
C11 C10 P1 123.55(14) . . ?
C15 C10 P1 116.50(14) . . ?
C10 C11 C12 119.1(2) . . ?
C10 C11 H11A 120.4 . . ?
C12 C11 H11A 120.4 . . ?
C13 C12 C11 120.3(2) . . ?
C13 C12 H12A 119.9 . . ?
C11 C12 H12A 119.9 . . ?
C14 C13 C12 120.37(19) . . ?
C14 C13 H13A 119.8 . . ?
C12 C13 H13A 119.8 . . ?
C13 C14 C15 120.7(2) . . ?
C13 C14 H14A 119.7 . . ?
C15 C14 H14A 119.7 . . ?
C14 C15 C10 119.6(2) . . ?
C14 C15 H15A 120.2 . . ?
C10 C15 H15A 120.2 . . ?
C17 C16 C21 118.96(16) . . ?
C17 C16 P1 119.65(13) . . ?
C21 C16 P1 121.40(13) . . ?
C16 C17 C18 120.27(16) . . ?
C16 C17 H17A 119.9 . . ?
C18 C17 H17A 119.9 . . ?
C19 C18 C17 120.22(17) . . ?
C19 C18 H18A 119.9 . . ?
C17 C18 H18A 119.9 . . ?
C20 C19 C18 119.65(17) . . ?
C20 C19 H19A 120.2 . . ?
C18 C19 H19A 120.2 . . ?
C19 C20 C21 120.69(18) . . ?
C19 C20 H20A 119.7 . . ?
C21 C20 H20A 119.7 . . ?
C20 C21 C16 120.21(17) . . ?
C20 C21 H21A 119.9 . . ?
C16 C21 H21A 119.9 . . ?
N1 C22 C23 179.1(3) . . ?
C22 C23 H23B 109.7 . . ?
C22 C23 H23A 109.7 . . ?
H23B C23 H23A 108.6 . . ?
Cl2 C24 Cl1 113.75(15) . . ?
Cl2 C24 Cl2A 27.30(9) . . ?
Cl1 C24 Cl2A 109.78(15) . . ?
Cl2 C24 H24A 108.8 . . ?
Cl1 C24 H24A 108.8 . . ?
Cl2A C24 H24A 131.8 . . ?
Cl2 C24 H24B 108.8 . . ?
Cl1 C24 H24B 108.8 . . ?
Cl2A C24 H24B 85.8 . . ?
H24A C24 H24B 107.7 . . ?

loop_
_geom_bond_atom_site_label_1
_geom_bond_atom_site_label_2
_geom_bond_distance
_geom_bond_site_symmetry_2
_geom_bond_publ_flag
Cu1 N1 1.941(2) . ?
Cu1 P1 2.2692(5) . ?
Cu1 P1 2.2692(5) 4_565 ?
P1 C10 1.8184(17) . ?
P1 C16 1.8240(17) . ?
P1 C8 1.8270(16) . ?
P2 F2 1.5962(18) . ?
P2 F4 1.6028(13) . ?
P2 F4 1.6028(13) 4_575 ?
P2 F1 1.6069(17) . ?
P2 F3 1.6081(12) 4_575 ?
P2 F3 1.6081(12) . ?
O1 C9 1.3858(17) . ?
O1 C9 1.3858(17) 4_565 ?
N1 C22 1.136(3) . ?
C1 C3 1.548(3) . ?
C1 H1A 0.9602 . ?
C1 H1B 0.9599 . ?
C2 C3 1.533(3) . ?
C2 H2A 0.9600 . ?
C2 H2B 0.9600 . ?
C3 C4 1.532(2) . ?
C3 C4 1.532(2) 4_565 ?
C4 C9 1.394(2) . ?
C4 C5 1.398(2) . ?
C5 C6 1.391(3) . ?
C5 H5A 0.9500 . ?
C6 C7 1.391(2) . ?
C6 H6A 0.9500 . ?
C7 C8 1.401(2) . ?
C7 H7A 0.9500 . ?
C8 C9 1.396(2) . ?
C10 C11 1.387(3) . ?
C10 C15 1.393(3) . ?
C11 C12 1.401(3) . ?
C11 H11A 0.9500 . ?
C12 C13 1.379(4) . ?
C12 H12A 0.9500 . ?
C13 C14 1.356(4) . ?
C13 H13A 0.9500 . ?
C14 C15 1.390(3) . ?
C14 H14A 0.9500 . ?
C15 H15A 0.9500 . ?
C16 C17 1.395(2) . ?
C16 C21 1.396(2) . ?
C17 C18 1.397(2) . ?
C17 H17A 0.9500 . ?
C18 C19 1.386(3) . ?
C18 H18A 0.9500 . ?
C19 C20 1.380(3) . ?
C19 H19A 0.9500 . ?
C20 C21 1.390(3) . ?
C20 H20A 0.9500 . ?
C21 H21A 0.9500 . ?
C22 C23 1.457(3) . ?
C23 H23B 0.9621 . ?
C23 H23A 0.9601 . ?
C24 Cl2 1.696(3) . ?
C24 Cl1 1.769(3) . ?
C24 Cl2A 1.811(4) . ?
C24 H24A 0.9900 . ?
C24 H24B 0.9900 . ?
